data_7246658
loop_
_publ_author_name
'Lu, Jun-Jun'
'Lin, Hong-Yan'
'Liu, Qian-Qian'
'Liu, Xiao-Dong'
'Wang, Xiu-Li'

_publ_section_title
;
 New pyrimidine-amide-tetrazole ligand derived polyoxometalate-based
 copper complexes as catalysts for sulfide-sulfoxide transformation and
 electrochemical sensors
;
_journal_issue 20
_journal_name_full CrystEngComm
_journal_page_first 3025
_journal_page_last 3032
_journal_paper_doi 10.1039/D3CE00269A
_journal_volume 25
_journal_year 2023
_chemical_formula_moiety 'C6 H9 Cu2 Mo4 N7 O17'
_chemical_formula_sum 'C6 H9 Cu2 Mo4 N7 O17'
_chemical_formula_weight 962.04
_space_group_crystal_system monoclinic
_space_group_IT_number 14
_space_group_name_Hall '-P 2ybc'
_space_group_name_H-M_alt 'P 1 21/c 1'
_atom_sites_solution_hydrogens mixed
_atom_sites_solution_primary dual
_audit_creation_date 2022-08-16
_audit_creation_method
;
Olex2 1.3-alpha
(compiled 2020.11.12 svn.r5f609507 for OlexSys, GUI svn.r6408)
;
_audit_update_record
;
2023-01-22 deposited with the CCDC.	2023-04-18 downloaded from the CCDC.
;
_cell_angle_alpha 90
_cell_angle_beta 101.287(3)
_cell_angle_gamma 90
_cell_formula_units_Z 4
_cell_length_a 10.6104(19)
_cell_length_b 15.5334(19)
_cell_length_c 14.834(2)
_cell_measurement_reflns_used 1618
_cell_measurement_temperature 296.15
_cell_measurement_theta_max 22.73
_cell_measurement_theta_min 2.36
_cell_volume 2397.6(6)
_computing_cell_refinement 'SAINT V8.18C (?, 2016)'
_computing_data_collection 'APEX3 Ver. 2016.5-0 (Bruker-AXS, 2016)'
_computing_data_reduction 'SAINT V8.18C (?, 2016)'
_computing_molecular_graphics 'Olex2 1.3-alpha (Dolomanov et al., 2009)'
_computing_publication_material 'Olex2 1.3-alpha (Dolomanov et al., 2009)'
_computing_structure_refinement 'SHELXL 2018/3 (Sheldrick, 2015)'
_computing_structure_solution 'SHELXT 2018/2 (Sheldrick, 2018)'
_diffrn_ambient_temperature 296.15
_diffrn_detector 'charge-coupled device (CCD) area detector'
_diffrn_detector_area_resol_mean 7.9
_diffrn_detector_type 'Bruker APEX II'
_diffrn_measured_fraction_theta_full 0.997
_diffrn_measured_fraction_theta_max 0.997
_diffrn_measurement_device 'three-circle diffractometer'
_diffrn_measurement_device_type 'Bruker APEX-II CCD'
_diffrn_measurement_method '\f and \w scans'
_diffrn_radiation_collimation 'focusing mirrors'
_diffrn_radiation_detector 'Bruker APEX II'
_diffrn_radiation_monochromator 'mirror optics'
_diffrn_radiation_probe x-ray
_diffrn_radiation_type 'Mo K\a'
_diffrn_radiation_wavelength 0.71073
_diffrn_radiation_xray_symbol K-L~3~
_diffrn_reflns_av_R_equivalents 0.0645
_diffrn_reflns_av_unetI/netI 0.0719
_diffrn_reflns_Laue_measured_fraction_full 0.997
_diffrn_reflns_Laue_measured_fraction_max 0.997
_diffrn_reflns_limit_h_max 12
_diffrn_reflns_limit_h_min -10
_diffrn_reflns_limit_k_max 15
_diffrn_reflns_limit_k_min -18
_diffrn_reflns_limit_l_max 15
_diffrn_reflns_limit_l_min -17
_diffrn_reflns_number 13485
_diffrn_reflns_point_group_measured_fraction_full 0.997
_diffrn_reflns_point_group_measured_fraction_max 0.997
_diffrn_reflns_theta_full 25.021
_diffrn_reflns_theta_max 25.021
_diffrn_reflns_theta_min 1.918
_diffrn_source 'microfocus sealed X-ray tube'
_diffrn_source_current 30.0
_diffrn_source_power 1.2
_diffrn_source_type 'Incoatec I\ms'
_diffrn_source_voltage 40.0
_diffrn_standards_number 0
_exptl_absorpt_coefficient_mu 3.858
_exptl_absorpt_correction_T_max 0.87
_exptl_absorpt_correction_T_min 0.86
_exptl_absorpt_correction_type none
_exptl_absorpt_process_details
;
SADABS-2016/2 (Krause et al., 2015) was used for absorption correction.
;
_exptl_crystal_colour blue
_exptl_crystal_colour_primary blue
_exptl_crystal_density_diffrn 2.665
_exptl_crystal_density_method 'not measured'
_exptl_crystal_description block
_exptl_crystal_F_000 1824
_exptl_crystal_size_max 0.24
_exptl_crystal_size_mid 0.22
_exptl_crystal_size_min 0.2
_refine_diff_density_max 1.912
_refine_diff_density_min -0.769
_refine_diff_density_rms 0.157
_refine_ls_extinction_method none
_refine_ls_goodness_of_fit_ref 1.013
_refine_ls_hydrogen_treatment constr
_refine_ls_matrix_type full
_refine_ls_number_parameters 327
_refine_ls_number_reflns 4224
_refine_ls_number_restraints 0
_refine_ls_restrained_S_all 1.013
_refine_ls_R_factor_all 0.0637
_refine_ls_R_factor_gt 0.0399
_refine_ls_shift/su_max 0.001
_refine_ls_shift/su_mean 0.000
_refine_ls_structure_factor_coef Fsqd
_refine_ls_weighting_details 'w=1/[\s^2^(Fo^2^)+(0.0280P)^2^] where P=(Fo^2^+2Fc^2^)/3'
_refine_ls_weighting_scheme calc
_refine_ls_wR_factor_gt 0.0778
_refine_ls_wR_factor_ref 0.0860
_reflns_Friedel_coverage 0.000
_reflns_number_gt 3006
_reflns_number_total 4224
_reflns_threshold_expression 'I > 2\s(I)'
_cod_data_source_file d3ce00269a2.cif
_cod_data_source_block 2_CCDC1
_cod_depositor_comments 'Adding full bibliography for 7246657--7246658.cif.'
_cod_database_code 7246658
_shelx_shelxl_version_number 2018/3
_shelx_space_group_comment
;
The symmetry employed for this shelxl refinement is uniquely defined
by the following loop, which should always be used as a source of
symmetry information in preference to the above space-group names.
They are only intended as comments.
;
_olex2_refinement_description
;
1. Fixed Uiso
 At 1.2 times of:
  All C(H) groups
 At 1.5 times of:
  All O(H,H) groups
2.a Rotating group:
 O1W(H1WA,H1WB), O3W(H3WA,H3WB)
2.b Aromatic/amide H refined with riding coordinates:
 C1(H1), C3(H3), C2(H2)
2.c X=CH2 refined with riding coordinates:
 O2W(H2WA,H2WB)
;
_smtbx_masks_void_probe_radius 1.2
_smtbx_masks_void_truncation_radius 1.2
_olex2_submission_special_instructions 'No special instructions were received'

loop_
_space_group_symop_operation_xyz
'x, y, z'
'-x, y+1/2, -z+1/2'
'-x, -y, -z'
'x, -y-1/2, z-1/2'

loop_
_atom_site_label
_atom_site_type_symbol
_atom_site_fract_x
_atom_site_fract_y
_atom_site_fract_z
_atom_site_U_iso_or_equiv
_atom_site_adp_type
_atom_site_occupancy
_atom_site_site_symmetry_order
_atom_site_calc_flag
_atom_site_refinement_flags_posn
_atom_site_refinement_flags_adp
_atom_site_refinement_flags_occupancy
_atom_site_disorder_assembly
_atom_site_disorder_group
Mo01 Mo 0.35723(6) 0.47107(4) 0.31516(4) 0.02304(17) Uani 1 1 d . . . . .
Mo02 Mo 0.50912(6) 0.38696(4) 0.50622(4) 0.02061(17) Uani 1 1 d . . . . .
Mo03 Mo 0.32683(6) 0.48406(4) 0.62528(4) 0.02421(18) Uani 1 1 d . . . . .
Mo04 Mo 0.16871(7) 0.56566(5) 0.43500(4) 0.03083(19) Uani 1 1 d . . . . .
Cu2 Cu 0.61931(9) 0.07826(6) 0.46155(6) 0.0275(2) Uani 1 1 d . . . . .
Cu1 Cu 0.28394(9) 0.25105(7) 0.20765(6) 0.0281(2) Uani 1 1 d . . . . .
O9 O 0.4962(4) 0.4236(3) 0.6298(3) 0.0208(11) Uani 1 1 d . . . . .
O4 O 0.5197(4) 0.4137(3) 0.3790(3) 0.0206(11) Uani 1 1 d . . . . .
O6 O 0.3688(4) 0.4868(3) 0.4764(3) 0.0198(11) Uani 1 1 d . . . . .
O8 O 0.6614(5) 0.3418(3) 0.5363(3) 0.0273(12) Uani 1 1 d . . . . .
O2 O 0.6137(5) 0.1698(3) 0.3745(3) 0.0305(13) Uani 1 1 d . . . . .
O2W O 0.1186(4) 0.2163(3) 0.2337(3) 0.0286(13) Uani 1 1 d . . . . .
H2WA H 0.042990 0.232655 0.194339 0.043 Uiso 1 1 calc R U . . .
H2WB H 0.115079 0.183221 0.285394 0.043 Uiso 1 1 calc R U . . .
O14 O 0.2098(5) 0.5676(3) 0.5663(3) 0.0305(13) Uani 1 1 d . . . . .
O16 O 0.2347(5) 0.5563(3) 0.3223(3) 0.0268(12) Uani 1 1 d . . . . .
N2 N 0.3974(5) 0.1868(4) 0.3090(3) 0.0176(13) Uani 1 1 d . . . . .
O1W O 0.1952(5) 0.3104(4) 0.0979(3) 0.0376(14) Uani 1 1 d . . . . .
H1WA H 0.181151 0.291234 0.030729 0.056 Uiso 1 1 d R U . . .
H1WB H 0.153747 0.370356 0.090428 0.056 Uiso 1 1 d R U . . .
O19 O 0.4078(5) 0.3018(3) 0.4884(3) 0.0294(13) Uani 1 1 d . . . . .
O5 O 0.3850(5) 0.4870(3) 0.2084(3) 0.0318(13) Uani 1 1 d . . . . .
O11 O 0.3327(5) 0.5092(3) 0.7365(3) 0.0331(14) Uani 1 1 d . . . . .
O3 O 0.2391(5) 0.3915(3) 0.6085(3) 0.0369(14) Uani 1 1 d . . . . .
O1 O 0.2679(5) 0.3790(3) 0.3068(3) 0.0325(13) Uani 1 1 d . . . . .
N1 N 0.4552(6) 0.2847(4) 0.1839(4) 0.0223(14) Uani 1 1 d . . . . .
N5 N 0.3502(6) 0.0263(4) 0.4626(4) 0.0255(15) Uani 1 1 d . . . . .
O7 O 0.0614(5) 0.6479(4) 0.4084(3) 0.0425(16) Uani 1 1 d . . . . .
O3W O 0.8048(5) 0.0945(4) 0.4757(4) 0.0555(19) Uani 1 1 d . . . . .
H3WA H 0.868539 0.068875 0.515653 0.083 Uiso 1 1 d R U . . .
H3WB H 0.846549 0.128937 0.442723 0.083 Uiso 1 1 d R U . . .
O10 O 0.0794(5) 0.4740(4) 0.4225(3) 0.0432(16) Uani 1 1 d . . . . .
N3 N 0.4336(6) 0.0719(4) 0.4258(4) 0.0247(15) Uani 1 1 d . . . . .
N4 N 0.5947(6) 0.3475(4) 0.0949(4) 0.0258(15) Uani 1 1 d . . . . .
N6 N 0.2308(6) 0.0517(4) 0.4283(4) 0.0321(16) Uani 1 1 d . . . . .
N7 N 0.2351(6) 0.1141(4) 0.3687(4) 0.0301(16) Uani 1 1 d . . . . .
C5 C 0.5215(8) 0.1980(5) 0.3163(5) 0.0256(18) Uani 1 1 d . . . . .
C6 C 0.3579(7) 0.1269(5) 0.3667(4) 0.0233(17) Uani 1 1 d . . . . .
C4 C 0.5546(7) 0.2544(5) 0.2423(4) 0.0230(17) Uani 1 1 d . . . . .
C1 C 0.4798(7) 0.3327(5) 0.1127(5) 0.0281(19) Uani 1 1 d . . . . .
H1 H 0.409914 0.357117 0.073391 0.034 Uiso 1 1 calc R U . . .
C3 C 0.6770(7) 0.2672(5) 0.2302(5) 0.034(2) Uani 1 1 d . . . . .
H3 H 0.747168 0.245533 0.271481 0.041 Uiso 1 1 calc R U . . .
C2 C 0.6923(8) 0.3139(5) 0.1538(5) 0.034(2) Uani 1 1 d . . . . .
H2 H 0.775028 0.322170 0.143202 0.041 Uiso 1 1 calc R U . . .

loop_
_atom_site_aniso_label
_atom_site_aniso_U_11
_atom_site_aniso_U_22
_atom_site_aniso_U_33
_atom_site_aniso_U_23
_atom_site_aniso_U_13
_atom_site_aniso_U_12
Mo01 0.0248(4) 0.0252(4) 0.0178(3) -0.0014(3) 0.0008(3) -0.0018(3)
Mo02 0.0284(4) 0.0164(4) 0.0170(3) 0.0008(3) 0.0043(3) -0.0003(3)
Mo03 0.0238(4) 0.0295(4) 0.0204(3) 0.0018(3) 0.0071(3) -0.0015(3)
Mo04 0.0242(4) 0.0383(5) 0.0288(4) 0.0010(3) 0.0023(3) 0.0058(3)
Cu2 0.0253(5) 0.0283(6) 0.0266(5) 0.0093(4) -0.0004(4) -0.0012(4)
Cu1 0.0272(6) 0.0313(6) 0.0247(5) 0.0057(4) 0.0025(4) 0.0018(4)
O9 0.028(3) 0.018(3) 0.018(2) 0.001(2) 0.006(2) -0.001(2)
O4 0.022(3) 0.021(3) 0.018(2) 0.002(2) 0.003(2) 0.002(2)
O6 0.022(3) 0.020(3) 0.019(2) 0.002(2) 0.007(2) -0.001(2)
O8 0.033(3) 0.024(3) 0.024(3) 0.001(2) 0.006(2) 0.003(2)
O2 0.028(3) 0.031(3) 0.030(3) 0.010(2) -0.002(2) 0.001(3)
O2W 0.020(3) 0.037(4) 0.026(3) 0.006(2) 0.000(2) 0.001(2)
O14 0.020(3) 0.039(4) 0.030(3) 0.000(3) 0.000(2) 0.006(3)
O16 0.026(3) 0.031(3) 0.022(3) 0.001(2) 0.002(2) -0.001(2)
N2 0.021(3) 0.016(3) 0.017(3) 0.002(2) 0.006(3) 0.003(3)
O1W 0.042(4) 0.043(4) 0.026(3) 0.008(3) 0.003(3) 0.008(3)
O19 0.038(3) 0.021(3) 0.028(3) 0.006(2) 0.003(2) -0.003(3)
O5 0.041(3) 0.034(4) 0.020(3) -0.001(2) 0.006(2) -0.004(3)
O11 0.044(4) 0.036(4) 0.020(3) -0.001(2) 0.008(3) -0.003(3)
O3 0.037(3) 0.031(4) 0.046(3) 0.000(3) 0.015(3) -0.011(3)
O1 0.037(3) 0.025(3) 0.034(3) -0.001(2) 0.001(3) -0.006(3)
N1 0.033(4) 0.017(4) 0.015(3) -0.001(3) 0.000(3) 0.001(3)
N5 0.025(4) 0.025(4) 0.022(3) 0.002(3) -0.004(3) 0.002(3)
O7 0.028(3) 0.061(5) 0.035(3) -0.005(3) -0.003(3) 0.017(3)
O3W 0.023(3) 0.068(5) 0.070(5) 0.041(4) -0.004(3) -0.004(3)
O10 0.031(3) 0.056(5) 0.044(3) -0.005(3) 0.008(3) -0.011(3)
N3 0.030(4) 0.026(4) 0.017(3) 0.000(3) 0.004(3) -0.007(3)
N4 0.026(4) 0.025(4) 0.027(3) 0.001(3) 0.006(3) -0.001(3)
N6 0.036(4) 0.031(4) 0.031(4) 0.009(3) 0.010(3) -0.004(3)
N7 0.032(4) 0.033(4) 0.026(3) 0.008(3) 0.007(3) 0.000(3)
C5 0.039(5) 0.017(4) 0.020(4) -0.008(3) 0.005(4) -0.001(4)
C6 0.030(5) 0.020(4) 0.018(4) -0.004(3) 0.000(4) 0.003(4)
C4 0.031(5) 0.018(4) 0.019(4) -0.002(3) 0.003(4) -0.002(3)
C1 0.035(5) 0.027(5) 0.019(4) 0.000(3) -0.003(4) 0.012(4)
C3 0.025(5) 0.044(6) 0.029(4) 0.009(4) -0.008(4) 0.004(4)
C2 0.027(5) 0.041(6) 0.033(5) 0.008(4) 0.005(4) -0.009(4)

loop_
_atom_type_symbol
_atom_type_description
_atom_type_scat_dispersion_real
_atom_type_scat_dispersion_imag
_atom_type_scat_source
C C 0.0033 0.0016 'International Tables Vol C Tables 4.2.6.8 and 6.1.1.4'
H H 0.0000 0.0000 'International Tables Vol C Tables 4.2.6.8 and 6.1.1.4'
Cu Cu 0.3201 1.2651 'International Tables Vol C Tables 4.2.6.8 and 6.1.1.4'
Mo Mo -1.6832 0.6857 'International Tables Vol C Tables 4.2.6.8 and 6.1.1.4'
N N 0.0061 0.0033 'International Tables Vol C Tables 4.2.6.8 and 6.1.1.4'
O O 0.0106 0.0060 'International Tables Vol C Tables 4.2.6.8 and 6.1.1.4'

loop_
_geom_angle_atom_site_label_1
_geom_angle_atom_site_label_2
_geom_angle_atom_site_label_3
_geom_angle
_geom_angle_site_symmetry_1
_geom_angle_site_symmetry_3
_geom_angle_publ_flag
O9 Mo01 O6 70.87(15) 3_666 . ?
O4 Mo01 O9 71.89(18) . 3_666 ?
O4 Mo01 O6 72.59(16) . . ?
O16 Mo01 O9 84.59(19) . 3_666 ?
O16 Mo01 O4 146.03(19) . . ?
O16 Mo01 O6 76.77(17) . . ?
O5 Mo01 O9 89.9(2) . 3_666 ?
O5 Mo01 O4 102.5(2) . . ?
O5 Mo01 O6 160.8(2) . . ?
O5 Mo01 O16 101.6(2) . . ?
O5 Mo01 O1 104.6(2) . . ?
O1 Mo01 O9 162.1(2) . 3_666 ?
O1 Mo01 O4 94.3(2) . . ?
O1 Mo01 O6 94.43(19) . . ?
O1 Mo01 O16 102.4(2) . . ?
O9 Mo02 O4 150.8(2) . . ?
O9 Mo02 O6 78.95(18) . . ?
O9 Mo02 O6 77.96(17) . 3_666 ?
O4 Mo02 O6 78.05(17) . 3_666 ?
O4 Mo02 O6 79.39(17) . . ?
O6 Mo02 O6 76.26(18) . 3_666 ?
O8 Mo02 O9 96.3(2) . . ?
O8 Mo02 O4 96.2(2) . . ?
O8 Mo02 O6 81.0(2) . 3_666 ?
O8 Mo02 O6 157.2(2) . . ?
O19 Mo02 O9 102.4(2) . . ?
O19 Mo02 O4 99.8(2) . . ?
O19 Mo02 O6 174.1(2) . 3_666 ?
O19 Mo02 O6 98.0(2) . . ?
O19 Mo02 O8 104.8(2) . . ?
O9 Mo03 O4 71.93(18) . 3_666 ?
O9 Mo03 O6 72.96(16) . . ?
O4 Mo03 O6 72.09(15) 3_666 . ?
O14 Mo03 O9 146.77(19) . . ?
O14 Mo03 O4 85.2(2) . 3_666 ?
O14 Mo03 O6 77.27(18) . . ?
O11 Mo03 O9 102.3(2) . . ?
O11 Mo03 O4 88.6(2) . 3_666 ?
O11 Mo03 O6 160.7(2) . . ?
O11 Mo03 O14 100.9(2) . . ?
O11 Mo03 O3 104.7(2) . . ?
O3 Mo03 O9 94.0(2) . . ?
O3 Mo03 O4 162.6(2) . 3_666 ?
O3 Mo03 O6 94.4(2) . . ?
O3 Mo03 O14 102.8(2) . . ?
O8 Mo04 O6 69.53(17) 3_666 . ?
O14 Mo04 O6 74.67(18) . . ?
O14 Mo04 O8 77.61(19) . 3_666 ?
O14 Mo04 O16 146.2(2) . . ?
O16 Mo04 O6 74.62(17) . . ?
O16 Mo04 O8 78.62(18) . 3_666 ?
O7 Mo04 O6 161.7(2) . . ?
O7 Mo04 O8 92.2(2) . 3_666 ?
O7 Mo04 O14 103.5(2) . . ?
O7 Mo04 O16 101.2(2) . . ?
O10 Mo04 O6 92.6(2) . . ?
O10 Mo04 O8 162.2(2) . 3_666 ?
O10 Mo04 O14 97.8(2) . . ?
O10 Mo04 O16 97.5(2) . . ?
O10 Mo04 O7 105.6(3) . . ?
O2 Cu2 N5 168.5(2) . 3_656 ?
O2 Cu2 O3W 82.8(2) . . ?
O2 Cu2 N3 87.6(2) . . ?
O2 Cu2 N4 102.1(2) . 4_566 ?
N5 Cu2 N4 87.5(2) 3_656 4_566 ?
O3W Cu2 N5 89.8(2) . 3_656 ?
O3W Cu2 N4 97.0(2) . 4_566 ?
N3 Cu2 N5 99.1(2) . 3_656 ?
N3 Cu2 O3W 169.5(2) . . ?
N3 Cu2 N4 88.9(2) . 4_566 ?
O2W Cu1 N2 98.4(2) . . ?
O2W Cu1 O1W 89.4(2) . . ?
O2W Cu1 O1 86.35(19) . . ?
O2W Cu1 N1 178.5(2) . . ?
N2 Cu1 O1 93.12(19) . . ?
O1W Cu1 N2 170.8(2) . . ?
O1W Cu1 O1 92.2(2) . . ?
O1W Cu1 N1 92.1(2) . . ?
N1 Cu1 N2 80.1(2) . . ?
N1 Cu1 O1 93.7(2) . . ?
Mo02 O9 Mo01 112.0(2) . 3_666 ?
Mo02 O9 Mo03 109.3(2) . . ?
Mo03 O9 Mo01 102.5(2) . 3_666 ?
Mo01 O4 Mo03 103.2(2) . 3_666 ?
Mo02 O4 Mo01 110.1(2) . . ?
Mo02 O4 Mo03 110.5(2) . 3_666 ?
Mo01 O6 Mo04 85.80(14) . . ?
Mo02 O6 Mo01 91.73(16) . . ?
Mo02 O6 Mo01 96.59(15) 3_666 . ?
Mo02 O6 Mo02 103.74(18) . 3_666 ?
Mo02 O6 Mo03 92.61(16) . . ?
Mo02 O6 Mo04 163.8(2) . . ?
Mo02 O6 Mo04 92.45(16) 3_666 . ?
Mo03 O6 Mo01 164.7(2) . . ?
Mo03 O6 Mo02 96.61(16) . 3_666 ?
Mo03 O6 Mo04 85.95(14) . . ?
Mo02 O8 Mo04 117.1(3) . 3_666 ?
C5 O2 Cu2 130.0(5) . . ?
Cu1 O2W H2WA 120.0 . . ?
Cu1 O2W H2WB 120.0 . . ?
H2WA O2W H2WB 120.0 . . ?
Mo03 O14 Mo04 117.3(3) . . ?
Mo01 O16 Mo04 118.2(2) . . ?
C5 N2 Cu1 116.3(5) . . ?
C5 N2 C6 117.3(6) . . ?
C6 N2 Cu1 126.2(5) . . ?
Cu1 O1W H1WA 129.1 . . ?
Cu1 O1W H1WB 130.3 . . ?
H1WA O1W H1WB 100.5 . . ?
Mo03 O3 Cu1 126.2(3) . 4_566 ?
Mo01 O1 Cu1 127.5(3) . . ?
C4 N1 Cu1 115.6(5) . . ?
C4 N1 C1 117.2(6) . . ?
C1 N1 Cu1 127.2(5) . . ?
N3 N5 Cu2 128.8(5) . 3_656 ?
N6 N5 Cu2 120.1(5) . 3_656 ?
N6 N5 N3 110.2(6) . . ?
Cu2 O3W H3WA 128.6 . . ?
Cu2 O3W H3WB 127.7 . . ?
H3WA O3W H3WB 103.6 . . ?
N5 N3 Cu2 129.5(5) . . ?
N5 N3 C6 103.9(6) . . ?
C6 N3 Cu2 125.6(5) . . ?
C1 N4 Cu2 120.9(5) . 4_565 ?
C1 N4 C2 115.8(6) . . ?
C2 N4 Cu2 123.2(5) . 4_565 ?
N7 N6 N5 108.6(6) . . ?
N6 N7 C6 106.8(6) . . ?
O2 C5 N2 130.4(7) . . ?
O2 C5 C4 116.5(7) . . ?
N2 C5 C4 113.1(6) . . ?
N3 C6 N2 127.3(7) . . ?
N7 C6 N2 122.2(7) . . ?
N7 C6 N3 110.5(6) . . ?
N1 C4 C5 114.8(7) . . ?
N1 C4 C3 121.6(7) . . ?
C3 C4 C5 123.3(7) . . ?
N1 C1 H1 117.4 . . ?
N4 C1 N1 125.3(7) . . ?
N4 C1 H1 117.4 . . ?
C4 C3 H3 121.5 . . ?
C4 C3 C2 117.0(7) . . ?
C2 C3 H3 121.5 . . ?
N4 C2 C3 123.0(7) . . ?
N4 C2 H2 118.5 . . ?
C3 C2 H2 118.5 . . ?

loop_
_geom_bond_atom_site_label_1
_geom_bond_atom_site_label_2
_geom_bond_distance
_geom_bond_site_symmetry_2
_geom_bond_publ_flag
Mo01 O9 2.295(5) 3_666 ?
Mo01 O4 2.006(4) . ?
Mo01 O6 2.384(4) . ?
Mo01 O16 1.873(5) . ?
Mo01 O5 1.685(4) . ?
Mo01 O1 1.707(5) . ?
Mo02 O9 1.950(4) . ?
Mo02 O4 1.956(4) . ?
Mo02 O6 2.135(5) . ?
Mo02 O6 2.337(5) 3_666 ?
Mo02 O8 1.738(5) . ?
Mo02 O19 1.692(5) . ?
Mo03 O9 2.017(5) . ?
Mo03 O4 2.285(5) 3_666 ?
Mo03 O6 2.336(4) . ?
Mo03 O14 1.888(5) . ?
Mo03 O11 1.685(4) . ?
Mo03 O3 1.704(5) . ?
Mo04 O6 2.424(5) . ?
Mo04 O8 2.279(5) 3_666 ?
Mo04 O14 1.912(5) . ?
Mo04 O16 1.941(5) . ?
Mo04 O7 1.706(5) . ?
Mo04 O10 1.700(6) . ?
Cu2 O2 1.915(5) . ?
Cu2 N5 1.967(6) 3_656 ?
Cu2 O3W 1.954(5) . ?
Cu2 N3 1.940(6) . ?
Cu2 N4 2.348(6) 4_566 ?
Cu1 O2W 1.945(5) . ?
Cu1 N2 1.999(5) . ?
Cu1 O1W 1.946(5) . ?
Cu1 O1 2.498(5) . ?
Cu1 N1 1.988(6) . ?
O2 C5 1.251(8) . ?
O2W H2WA 0.9300 . ?
O2W H2WB 0.9300 . ?
N2 C5 1.311(9) . ?
N2 C6 1.384(9) . ?
O1W H1WA 1.0224 . ?
O1W H1WB 1.0262 . ?
N1 C4 1.315(8) . ?
N1 C1 1.359(9) . ?
N5 N3 1.331(8) . ?
N5 N6 1.330(8) . ?
O3W H3WA 0.9001 . ?
O3W H3WB 0.8979 . ?
N3 C6 1.367(9) . ?
N4 C1 1.317(9) . ?
N4 C2 1.323(9) . ?
N6 N7 1.318(8) . ?
N7 C6 1.324(9) . ?
C5 C4 1.499(10) . ?
C4 C3 1.359(10) . ?
C1 H1 0.9300 . ?
C3 H3 0.9300 . ?
C3 C2 1.382(10) . ?
C2 H2 0.9300 . ?

loop_
_geom_torsion_atom_site_label_1
_geom_torsion_atom_site_label_2
_geom_torsion_atom_site_label_3
_geom_torsion_atom_site_label_4
_geom_torsion
_geom_torsion_site_symmetry_1
_geom_torsion_site_symmetry_2
_geom_torsion_site_symmetry_3
_geom_torsion_site_symmetry_4
_geom_torsion_publ_flag
Cu2 O2 C5 N2 16.0(12) . . . . ?
Cu2 O2 C5 C4 -164.5(5) . . . . ?
Cu2 N5 N3 Cu2 -22.1(9) 3_656 . . . ?
Cu2 N5 N3 C6 168.9(5) 3_656 . . . ?
Cu2 N5 N6 N7 -170.0(5) 3_656 . . . ?
Cu2 N3 C6 N2 12.5(10) . . . . ?
Cu2 N3 C6 N7 -169.5(5) . . . . ?
Cu2 N4 C1 N1 174.5(5) 4_565 . . . ?
Cu2 N4 C2 C3 -177.3(6) 4_565 . . . ?
Cu1 N2 C5 O2 176.4(6) . . . . ?
Cu1 N2 C5 C4 -3.1(8) . . . . ?
Cu1 N2 C6 N3 168.2(5) . . . . ?
Cu1 N2 C6 N7 -9.6(10) . . . . ?
Cu1 N1 C4 C5 1.1(8) . . . . ?
Cu1 N1 C4 C3 175.1(6) . . . . ?
Cu1 N1 C1 N4 -173.8(5) . . . . ?
O9 Mo01 O16 Mo04 -91.2(3) 3_666 . . . ?
O9 Mo01 O1 Cu1 -108.6(6) 3_666 . . . ?
O9 Mo02 O8 Mo04 -76.3(2) . . . 3_666 ?
O9 Mo03 O14 Mo04 46.8(5) . . . . ?
O9 Mo03 O3 Cu1 50.6(3) . . . 4_566 ?
O4 Mo01 O16 Mo04 -45.6(5) . . . . ?
O4 Mo01 O1 Cu1 -69.9(3) . . . . ?
O4 Mo02 O8 Mo04 77.3(2) . . . 3_666 ?
O4 Mo03 O14 Mo04 92.8(3) 3_666 . . . ?
O4 Mo03 O3 Cu1 85.7(7) 3_666 . . 4_566 ?
O6 Mo01 O16 Mo04 -19.6(2) . . . . ?
O6 Mo01 O1 Cu1 -142.7(3) . . . . ?
O6 Mo02 O8 Mo04 0.4(2) 3_666 . . 3_666 ?
O6 Mo02 O8 Mo04 0.0(6) . . . 3_666 ?
O6 Mo03 O14 Mo04 20.1(3) . . . . ?
O6 Mo03 O3 Cu1 123.8(3) . . . 4_566 ?
O2 C5 C4 N1 -178.2(6) . . . . ?
O2 C5 C4 C3 7.9(11) . . . . ?
O14 Mo03 O3 Cu1 -158.3(3) . . . 4_566 ?
O16 Mo01 O1 Cu1 139.9(3) . . . . ?
N2 C5 C4 N1 1.4(9) . . . . ?
N2 C5 C4 C3 -172.5(7) . . . . ?
O19 Mo02 O8 Mo04 179.1(2) . . . 3_666 ?
O5 Mo01 O16 Mo04 180.0(3) . . . . ?
O5 Mo01 O1 Cu1 34.3(4) . . . . ?
O11 Mo03 O14 Mo04 -179.6(3) . . . . ?
O11 Mo03 O3 Cu1 -53.3(4) . . . 4_566 ?
O3 Mo03 O14 Mo04 -71.6(3) . . . . ?
O1 Mo01 O16 Mo04 72.1(3) . . . . ?
N1 C4 C3 C2 0.3(12) . . . . ?
N5 N3 C6 N2 -177.9(7) . . . . ?
N5 N3 C6 N7 0.0(8) . . . . ?
N5 N6 N7 C6 -0.1(8) . . . . ?
N3 N5 N6 N7 0.1(8) . . . . ?
N6 N5 N3 Cu2 168.9(5) . . . . ?
N6 N5 N3 C6 -0.1(8) . . . . ?
N6 N7 C6 N2 178.1(6) . . . . ?
N6 N7 C6 N3 0.0(8) . . . . ?
C5 N2 C6 N3 -6.2(11) . . . . ?
C5 N2 C6 N7 176.1(7) . . . . ?
C5 C4 C3 C2 173.8(7) . . . . ?
C6 N2 C5 O2 -8.7(11) . . . . ?
C6 N2 C5 C4 171.8(6) . . . . ?
C4 N1 C1 N4 3.8(11) . . . . ?
C4 C3 C2 N4 1.7(13) . . . . ?
C1 N1 C4 C5 -176.8(6) . . . . ?
C1 N1 C4 C3 -2.8(11) . . . . ?
C1 N4 C2 C3 -0.9(12) . . . . ?
C2 N4 C1 N1 -1.9(11) . . . . ?

loop_
_smtbx_masks_void_nr
_smtbx_masks_void_average_x
_smtbx_masks_void_average_y
_smtbx_masks_void_average_z
_smtbx_masks_void_volume
_smtbx_masks_void_count_electrons
_smtbx_masks_void_content
1 0.000 -0.129 0.250 181.8 74.5 ?
2 0.000 -0.351 0.750 181.8 73.9 ?
